data_1560591
loop_
_publ_author_name
'Gurzhiy, Vladislav V.'
'Tyumentseva, Olga S.'
'Krivovichev, Sergey V.'
'Tananaev, Ivan G.'

_publ_section_title
;
 Selective Se-for-S substitution in Cs-bearing uranyl compounds
;
_journal_name_full 'Journal of Solid State Chemistry'
_journal_page_first 126
_journal_page_last 133
_journal_paper_doi 10.1016/j.jssc.2017.02.005
_journal_volume 248
_journal_year 2017
_chemical_formula_moiety '0.5(Cs4 O32 S0.98 Se5.02 U4)'
_chemical_formula_sum 'Cs2 O16 S0.49 Se2.52 U2'
_chemical_formula_weight 1212.01
_space_group_crystal_system tetragonal
_space_group_IT_number 113
_space_group_name_Hall 'P -4 2ab'
_space_group_name_H-M_alt 'P -4 21 m'
_atom_sites_solution_hydrogens .
_cell_angle_alpha 90
_cell_angle_beta 90
_cell_angle_gamma 90
_cell_formula_units_Z 2
_cell_length_a 9.8082(17)
_cell_length_b 9.8082(17)
_cell_length_c 8.1477(19)
_cell_measurement_reflns_used 3090
_cell_measurement_temperature 150(2)
_cell_measurement_theta_max 31.26
_cell_measurement_theta_min 2.50
_cell_volume 783.8(3)
_computing_molecular_graphics 'Olex2 (Dolomanov et al., 2009)'
_computing_publication_material 'Olex2 (Dolomanov et al., 2009)'
_computing_structure_refinement 'ShelXL (Sheldrick, 2015)'
_diffrn_ambient_temperature 150(2)
_diffrn_measured_fraction_theta_full 0.998
_diffrn_measured_fraction_theta_max 0.998
_diffrn_measurement_device_type 'Bruker APEX-II CCD'
_diffrn_measurement_method '\f and \w scans'
_diffrn_radiation_monochromator graphite
_diffrn_radiation_type MoK\a
_diffrn_radiation_wavelength 0.71073
_diffrn_reflns_av_R_equivalents 0.0655
_diffrn_reflns_av_unetI/netI 0.0349
_diffrn_reflns_Laue_measured_fraction_full 0.998
_diffrn_reflns_Laue_measured_fraction_max 0.998
_diffrn_reflns_limit_h_max 11
_diffrn_reflns_limit_h_min -12
_diffrn_reflns_limit_k_max 12
_diffrn_reflns_limit_k_min -12
_diffrn_reflns_limit_l_max 10
_diffrn_reflns_limit_l_min -10
_diffrn_reflns_number 7910
_diffrn_reflns_point_group_measured_fraction_full 0.997
_diffrn_reflns_point_group_measured_fraction_max 0.998
_diffrn_reflns_theta_full 25.242
_diffrn_reflns_theta_max 27.496
_diffrn_reflns_theta_min 2.937
_diffrn_standards_number 0
_exptl_absorpt_coefficient_mu 31.193
_exptl_absorpt_correction_T_max 0.8192
_exptl_absorpt_correction_T_min 0.4212
_exptl_absorpt_correction_type multi-scan
_exptl_absorpt_process_details 'SADABS; Bruker, 2007'
_exptl_crystal_colour yellow-green
_exptl_crystal_density_diffrn 5.135
_exptl_crystal_density_meas .
_exptl_crystal_description lamina
_exptl_crystal_F_000 1031
_exptl_crystal_size_max 0.08
_exptl_crystal_size_mid 0.06
_exptl_crystal_size_min 0.01
_refine_diff_density_max 1.037
_refine_diff_density_min -1.107
_refine_diff_density_rms 0.191
_refine_ls_abs_structure_details
;
 Flack x determined using 355 quotients [(I+)-(I-)]/[(I+)+(I-)]
 (Parsons and Flack (2004), Acta Cryst. A60, s61).
;
_refine_ls_abs_structure_Flack 0.012(8)
_refine_ls_extinction_coef .
_refine_ls_extinction_method none
_refine_ls_goodness_of_fit_ref 1.016
_refine_ls_hydrogen_treatment undef
_refine_ls_matrix_type full
_refine_ls_number_parameters 61
_refine_ls_number_reflns 981
_refine_ls_number_restraints 0
_refine_ls_restrained_S_all 1.016
_refine_ls_R_factor_all 0.0235
_refine_ls_R_factor_gt 0.0202
_refine_ls_shift/su_max 0.000
_refine_ls_shift/su_mean 0.000
_refine_ls_structure_factor_coef Fsqd
_refine_ls_weighting_details 'w=1/[\s^2^(Fo^2^)+(0.0186P)^2^] where P=(Fo^2^+2Fc^2^)/3'
_refine_ls_weighting_scheme calc
_refine_ls_wR_factor_gt 0.0420
_refine_ls_wR_factor_ref 0.0426
_reflns_Friedel_coverage 0.700
_reflns_Friedel_fraction_full 0.997
_reflns_Friedel_fraction_max 0.998
_reflns_number_gt 909
_reflns_number_total 981
_reflns_threshold_expression 'I > 2\s(I)'
_cod_data_source_file JSSC-2018-248-126.cif
_cod_data_source_block Compound_8_4csno3_tpnew
_cod_database_code 1560591
_shelx_space_group_comment
;
The symmetry employed for this shelxl refinement is uniquely defined
by the following loop, which should always be used as a source of
symmetry information in preference to the above space-group names.
They are only intended as comments.
;
_olex2_refinement_description
;
1. Shared sites
{Se1, S1}
{Se2, S2}
2. Uiso/Uaniso restraints and constraints
Uanis(Se1) = Uanis(S1)
Uanis(Se2) = Uanis(S2)
Uanis(O5) = Uanis(O6)
3. Others
 Sof(S1)=0.5*(1-FVAR(2))
 Sof(Se1)=0.5*FVAR(2)
 Sof(S2)=0.25*(1-FVAR(3))
 Sof(Se2)=0.25*FVAR(3)
;

loop_
_space_group_symop_operation_xyz
'x, y, z'
'y, -x, -z'
'-x, -y, z'
'-y, x, -z'
'x+1/2, -y+1/2, -z'
'-y+1/2, -x+1/2, z'
'-x+1/2, y+1/2, -z'
'y+1/2, x+1/2, z'

loop_
_atom_site_label
_atom_site_type_symbol
_atom_site_fract_x
_atom_site_fract_y
_atom_site_fract_z
_atom_site_U_iso_or_equiv
_atom_site_adp_type
_atom_site_occupancy
_atom_site_site_symmetry_order
_atom_site_calc_flag
_atom_site_refinement_flags_posn
_atom_site_refinement_flags_adp
_atom_site_refinement_flags_occupancy
_atom_site_disorder_assembly
_atom_site_disorder_group
U1 U 0.80318(3) 0.30318(3) 0.35278(7) 0.01138(13) Uani 1 2 d S T P . .
Se1 Se 0.83125(9) 0.66875(9) 0.2518(2) 0.0128(5) Uani 0.934(10) 2 d S T P . .
Se2 Se 0.5000 0.5000 0.5000 0.0102(8) Uani 0.643(15) 4 d S T P . .
S1 S 0.83125(9) 0.66875(9) 0.2518(2) 0.0128(5) Uani 0.066(10) 2 d S T P . .
S2 S 0.5000 0.5000 0.5000 0.0102(8) Uani 0.357(15) 4 d S T P . .
O1 O 0.7216(7) 0.2216(7) 0.1871(12) 0.017(2) Uani 1 2 d S T P . .
O2 O 0.8848(8) 0.3848(8) 0.5181(13) 0.021(2) Uani 1 2 d S T P . .
O3 O 0.8017(12) 0.5114(8) 0.1978(9) 0.041(2) Uani 1 1 d . . . . .
O4 O 0.5841(10) 0.4084(10) 0.3879(11) 0.044(3) Uani 1 1 d . . . . .
O5 O 0.7313(7) 0.7687(7) 0.1609(15) 0.041(3) Uani 1 2 d S T P . .
O6 O 0.8198(8) 0.6802(8) 0.4517(14) 0.041(3) Uani 1 2 d S T P . .
Cs1 Cs 0.5000 0.0000 0.15025(19) 0.0161(3) Uani 1 4 d S T P . .
Cs2 Cs 0.5000 0.5000 0.0000 0.0223(3) Uani 1 4 d S T P . .

loop_
_atom_site_aniso_label
_atom_site_aniso_U_11
_atom_site_aniso_U_22
_atom_site_aniso_U_33
_atom_site_aniso_U_23
_atom_site_aniso_U_13
_atom_site_aniso_U_12
U1 0.01225(16) 0.01225(16) 0.0097(2) -0.00044(17) -0.00044(17) -0.0034(2)
Se1 0.0134(6) 0.0134(6) 0.0116(8) -0.0014(4) 0.0014(4) 0.0028(5)
Se2 0.0087(9) 0.0087(9) 0.0132(15) 0.000 0.000 0.000
S1 0.0134(6) 0.0134(6) 0.0116(8) -0.0014(4) 0.0014(4) 0.0028(5)
S2 0.0087(9) 0.0087(9) 0.0132(15) 0.000 0.000 0.000
O1 0.018(3) 0.018(3) 0.016(5) -0.004(3) -0.004(3) -0.006(4)
O2 0.025(4) 0.025(4) 0.013(6) -0.002(3) -0.002(3) 0.000(5)
O3 0.087(7) 0.023(4) 0.013(4) 0.002(3) -0.011(5) -0.027(5)
O4 0.043(5) 0.061(6) 0.030(6) -0.004(5) -0.003(4) 0.045(5)
O5 0.054(4) 0.054(4) 0.015(4) 0.004(3) -0.004(3) 0.042(5)
O6 0.054(4) 0.054(4) 0.015(4) 0.004(3) -0.004(3) 0.042(5)
Cs1 0.0172(4) 0.0172(4) 0.0137(6) 0.000 0.000 -0.0041(5)
Cs2 0.0253(4) 0.0253(4) 0.0162(7) 0.000 0.000 0.000

loop_
_atom_type_symbol
_atom_type_description
_atom_type_scat_dispersion_real
_atom_type_scat_dispersion_imag
_atom_type_scat_source
Cs Cs -0.3680 2.1192 'International Tables Vol C Tables 4.2.6.8 and 6.1.1.4'
O O 0.0106 0.0060 'International Tables Vol C Tables 4.2.6.8 and 6.1.1.4'
S S 0.1246 0.1234 'International Tables Vol C Tables 4.2.6.8 and 6.1.1.4'
Se Se -0.0929 2.2259 'International Tables Vol C Tables 4.2.6.8 and 6.1.1.4'
U U -9.6767 9.6646 'International Tables Vol C Tables 4.2.6.8 and 6.1.1.4'

loop_
_geom_angle_atom_site_label_1
_geom_angle_atom_site_label_2
_geom_angle_atom_site_label_3
_geom_angle
_geom_angle_site_symmetry_1
_geom_angle_site_symmetry_3
O1 U1 O3 88.9(3) . 8_545
O1 U1 O3 88.9(3) . .
O1 U1 O4 83.1(3) . .
O1 U1 O4 83.1(3) . 8_545
O1 U1 O6 93.1(4) . 2_566
O1 U1 Cs1 174.0(3) . 2_666
O1 U1 Cs1 73.6(3) . 2_665
O1 U1 Cs1 28.6(3) . .
O1 U1 Cs2 54.09(11) . 5
O1 U1 Cs2 54.09(11) . .
O2 U1 O1 179.9(6) . .
O2 U1 O3 91.0(3) . 8_545
O2 U1 O3 91.0(3) . .
O2 U1 O4 96.9(3) . 8_545
O2 U1 O4 96.9(3) . .
O2 U1 O6 87.0(5) . 2_566
O2 U1 Cs1 106.3(4) . 2_665
O2 U1 Cs1 6.1(4) . 2_666
O2 U1 Cs1 151.5(4) . .
O2 U1 Cs2 125.88(12) . .
O2 U1 Cs2 125.88(12) . 5
O3 U1 O3 74.6(6) 8_545 .
O3 U1 Cs1 95.86(19) 8_545 2_666
O3 U1 Cs1 111.3(2) 8_545 .
O3 U1 Cs1 111.3(2) . .
O3 U1 Cs1 39.8(2) . 2_665
O3 U1 Cs1 95.86(19) . 2_666
O3 U1 Cs1 39.8(2) 8_545 2_665
O3 U1 Cs2 103.0(2) . 5
O3 U1 Cs2 103.0(2) 8_545 .
O3 U1 Cs2 46.0(3) 8_545 5
O3 U1 Cs2 46.0(3) . .
O4 U1 O3 145.7(4) . 8_545
O4 U1 O3 145.7(4) 8_545 .
O4 U1 O3 72.0(4) 8_545 8_545
O4 U1 O3 72.0(4) . .
O4 U1 O4 139.0(5) 8_545 .
O4 U1 Cs1 106.3(2) 8_545 2_665
O4 U1 Cs1 106.3(2) . 2_665
O4 U1 Cs1 74.8(3) . .
O4 U1 Cs1 74.8(3) 8_545 .
O4 U1 Cs1 94.9(2) 8_545 2_666
O4 U1 Cs1 94.9(2) . 2_666
O4 U1 Cs2 46.4(2) 8_545 5
O4 U1 Cs2 137.2(2) . 5
O4 U1 Cs2 46.4(2) . .
O4 U1 Cs2 137.2(2) 8_545 .
O6 U1 O3 142.7(3) 2_566 .
O6 U1 O3 142.7(3) 2_566 8_545
O6 U1 O4 71.2(3) 2_566 8_545
O6 U1 O4 71.2(3) 2_566 .
O6 U1 Cs1 64.5(3) 2_566 .
O6 U1 Cs1 80.9(3) 2_566 2_666
O6 U1 Cs1 166.7(3) 2_566 2_665
O6 U1 Cs2 108.16(16) 2_566 5
O6 U1 Cs2 108.16(16) 2_566 .
Cs1 U1 Cs1 112.343(18) 2_666 2_665
Cs1 U1 Cs1 145.414(15) . 2_666
Cs1 U1 Cs1 102.243(19) . 2_665
Cs1 U1 Cs2 67.636(13) . 5
Cs1 U1 Cs2 67.636(13) . .
Cs2 U1 Cs1 64.244(13) 5 2_665
Cs2 U1 Cs1 64.244(13) . 2_665
Cs2 U1 Cs1 127.772(10) . 2_666
Cs2 U1 Cs1 127.772(10) 5 2_666
Cs2 U1 Cs2 98.890(19) 5 .
O3 Se1 O3 105.3(8) . 6_665
O3 Se1 O6 108.7(3) . .
O3 Se1 O6 108.7(3) 6_665 .
O3 Se1 Cs1 57.6(3) 6_665 2_665
O3 Se1 Cs1 57.6(3) . 2_665
O3 Se1 Cs2 49.9(4) 6_665 5_565
O3 Se1 Cs2 132.3(3) . 5_565
O3 Se1 Cs2 49.9(4) . .
O3 Se1 Cs2 132.3(3) 6_665 .
O5 Se1 O3 110.6(4) . 6_665
O5 Se1 O3 110.6(4) . .
O5 Se1 O6 112.5(6) . .
O5 Se1 Cs1 97.5(5) . 2_665
O5 Se1 Cs2 62.06(16) . .
O5 Se1 Cs2 62.06(16) . 5_565
O6 Se1 Cs1 150.0(4) . 2_665
O6 Se1 Cs2 117.51(14) . .
O6 Se1 Cs2 117.51(14) . 5_565
Cs1 Se1 Cs2 75.97(3) 2_665 .
Cs1 Se1 Cs2 75.97(3) 2_665 5_565
Cs2 Se1 Cs2 111.96(4) . 5_565
O4 Se2 O4 111.1(3) . 4_656
O4 Se2 O4 111.0(3) . 2_566
O4 Se2 O4 111.1(3) 3_665 2_566
O4 Se2 O4 106.4(7) . 3_665
O4 Se2 O4 111.1(3) 4_656 3_665
O4 Se2 O4 106.4(7) 4_656 2_566
O4 Se2 Cs2 53.2(3) 4_656 1_556
O4 Se2 Cs2 126.8(3) 4_656 .
O4 Se2 Cs2 126.8(3) 2_566 .
O4 Se2 Cs2 126.8(3) 3_665 1_556
O4 Se2 Cs2 126.8(3) . 1_556
O4 Se2 Cs2 53.2(3) 2_566 1_556
O4 Se2 Cs2 53.2(3) . .
O4 Se2 Cs2 53.2(3) 3_665 .
Cs2 Se2 Cs2 180.0 1_556 .
U1 O1 Cs1 135.5(5) . .
U1 O1 Cs2 103.91(18) . 5
U1 O1 Cs2 103.91(18) . .
Cs1 O1 Cs2 93.67(16) . .
Cs1 O1 Cs2 93.67(16) . 5
Cs2 O1 Cs2 131.2(3) 5 .
U1 O2 Cs1 170.5(6) . 2_666
U1 O3 Cs1 113.7(3) . 2_665
U1 O3 Cs2 103.2(3) . .
Se1 O3 U1 131.5(4) . .
Se1 O3 Cs1 98.8(4) . 2_665
Se1 O3 Cs2 108.4(5) . .
Cs2 O3 Cs1 95.80(19) . 2_665
U1 O4 Cs2 102.8(3) . .
Se2 O4 U1 144.0(6) . .
Se2 O4 Cs2 105.7(4) . .
Se1 O5 Cs1 153.5(7) . 1_565
Se1 O5 Cs2 96.0(2) . 5_565
Se1 O5 Cs2 96.0(2) . .
Cs1 O5 Cs2 93.46(18) 1_565 5_565
Cs1 O5 Cs2 93.46(18) 1_565 .
Cs2 O5 Cs2 137.8(4) . 5_565
Se1 O6 U1 138.6(6) . 4_656
Se1 Cs1 S1 0.00(5) 4_645 4_645
O1 Cs1 Se1 131.12(19) . 4_645
O1 Cs1 Se1 60.02(18) 3_655 4_645
O1 Cs1 S1 60.02(18) 3_655 4_645
O1 Cs1 S1 131.12(19) . 4_645
O1 Cs1 O1 168.9(4) 3_655 .
O1 Cs1 O2 85.21(16) . 2_566
O1 Cs1 O2 85.21(16) 3_655 4_646
O1 Cs1 O2 85.21(16) . 4_646
O1 Cs1 O2 85.21(16) 3_655 2_566
O1 Cs1 O3 70.1(2) 3_655 5_455
O1 Cs1 O3 120.1(2) 3_655 7_645
O1 Cs1 O3 70.1(2) . 2_565
O1 Cs1 O3 120.1(2) . 5_455
O1 Cs1 O3 120.1(2) 3_655 2_565
O1 Cs1 O3 70.1(2) 3_655 4_645
O1 Cs1 O3 120.1(2) . 4_645
O1 Cs1 O3 70.1(2) . 7_645
O1 Cs1 O5 89.85(2) 3_655 1_545
O1 Cs1 O5 89.85(2) . 3_665
O1 Cs1 O5 89.85(2) 3_655 3_665
O1 Cs1 O5 89.85(2) . 1_545
O2 Cs1 Se1 134.45(12) 2_566 4_645
O2 Cs1 Se1 134.45(12) 4_646 4_645
O2 Cs1 S1 134.45(12) 2_566 4_645
O2 Cs1 S1 134.45(12) 4_646 4_645
O2 Cs1 O2 61.2(4) 4_646 2_566
O2 Cs1 O3 154.32(15) 2_566 4_645
O2 Cs1 O3 121.2(2) 2_566 2_565
O2 Cs1 O3 121.2(2) 4_646 4_645
O2 Cs1 O3 121.2(2) 2_566 5_455
O2 Cs1 O3 154.32(15) 4_646 5_455
O2 Cs1 O3 121.2(2) 4_646 7_645
O2 Cs1 O3 154.32(15) 4_646 2_565
O2 Cs1 O3 154.32(15) 2_566 7_645
O2 Cs1 O5 57.8(3) 4_646 1_545
O2 Cs1 O5 119.0(3) 2_566 1_545
O2 Cs1 O5 57.8(3) 2_566 3_665
O2 Cs1 O5 119.0(3) 4_646 3_665
O3 Cs1 Se1 64.86(18) 7_645 4_645
O3 Cs1 Se1 64.86(18) 2_565 4_645
O3 Cs1 Se1 23.59(12) 5_455 4_645
O3 Cs1 Se1 23.59(12) 4_645 4_645
O3 Cs1 S1 23.59(12) 4_645 4_645
O3 Cs1 S1 23.59(12) 5_455 4_645
O3 Cs1 S1 64.86(18) 2_565 4_645
O3 Cs1 S1 64.86(18) 7_645 4_645
O3 Cs1 O3 50.0(3) 4_645 7_645
O3 Cs1 O3 69.0(3) 4_645 2_565
O3 Cs1 O3 44.3(3) 5_455 4_645
O3 Cs1 O3 44.3(3) 7_645 2_565
O3 Cs1 O3 50.0(3) 5_455 2_565
O3 Cs1 O3 69.0(3) 5_455 7_645
O5 Cs1 Se1 91.27(18) 3_665 4_645
O5 Cs1 Se1 91.27(18) 1_545 4_645
O5 Cs1 S1 91.27(18) 3_665 4_645
O5 Cs1 S1 91.27(18) 1_545 4_645
O5 Cs1 O3 113.5(2) 1_545 5_455
O5 Cs1 O3 69.3(2) 3_665 5_455
O5 Cs1 O3 69.3(2) 1_545 7_645
O5 Cs1 O3 69.3(2) 1_545 4_645
O5 Cs1 O3 113.5(2) 1_545 2_565
O5 Cs1 O3 113.5(2) 3_665 7_645
O5 Cs1 O3 113.5(2) 3_665 4_645
O5 Cs1 O3 69.3(2) 3_665 2_565
O5 Cs1 O5 176.9(5) 3_665 1_545
O3 Cs2 O3 122.9(3) 2_565 4_655
O3 Cs2 O3 103.21(13) 2_565 .
O3 Cs2 O3 103.21(13) 2_565 3_665
O3 Cs2 O3 122.9(3) 3_665 .
O3 Cs2 O3 103.21(13) 4_655 3_665
O3 Cs2 O3 103.21(13) 4_655 .
O3 Cs2 O4 49.4(2) 2_565 2_565
O3 Cs2 O4 76.1(2) 2_565 4_655
O3 Cs2 O4 101.8(2) 2_565 .
O3 Cs2 O4 76.1(2) 4_655 2_565
O3 Cs2 O4 133.4(2) 3_665 4_655
O3 Cs2 O4 101.8(2) 3_665 2_565
O3 Cs2 O4 76.1(2) 3_665 .
O3 Cs2 O4 133.4(2) . 2_565
O3 Cs2 O4 49.4(2) 4_655 4_655
O3 Cs2 O4 133.4(2) 2_565 3_665
O3 Cs2 O4 101.8(2) . 4_655
O3 Cs2 O4 101.8(2) 4_655 3_665
O3 Cs2 O4 133.4(2) 4_655 .
O3 Cs2 O4 49.4(2) 3_665 3_665
O3 Cs2 O4 76.1(2) . 3_665
O3 Cs2 O4 49.4(2) . .
O3 Cs2 O5 64.3(2) 2_565 3_665
O3 Cs2 O5 43.3(2) 2_565 2_565
O3 Cs2 O5 64.3(2) 4_655 .
O3 Cs2 O5 140.4(2) 4_655 3_665
O3 Cs2 O5 64.3(2) . 2_565
O3 Cs2 O5 43.3(2) 3_665 3_665
O3 Cs2 O5 43.3(2) . .
O3 Cs2 O5 113.0(2) . 3_665
O3 Cs2 O5 113.0(2) 4_655 2_565
O3 Cs2 O5 113.0(2) 2_565 4_655
O3 Cs2 O5 140.4(2) 2_565 .
O3 Cs2 O5 43.3(2) 4_655 4_655
O3 Cs2 O5 113.0(2) 3_665 .
O3 Cs2 O5 64.3(2) 3_665 4_655
O3 Cs2 O5 140.4(2) . 4_655
O3 Cs2 O5 140.4(2) 3_665 2_565
O4 Cs2 O4 150.49(19) 3_665 4_655
O4 Cs2 O4 42.2(3) 2_565 4_655
O4 Cs2 O4 150.49(19) 4_655 .
O4 Cs2 O4 150.49(19) 2_565 3_665
O4 Cs2 O4 150.49(19) 2_565 .
O4 Cs2 O4 42.2(3) 3_665 .
O4 Cs2 O5 89.7(2) 3_665 4_655
O4 Cs2 O5 68.4(3) 2_565 4_655
O4 Cs2 O5 89.7(2) . 2_565
O4 Cs2 O5 131.6(2) 4_655 3_665
O4 Cs2 O5 68.4(3) 4_655 2_565
O4 Cs2 O5 73.2(3) 4_655 4_655
O4 Cs2 O5 73.2(3) 3_665 3_665
O4 Cs2 O5 68.4(3) 3_665 .
O4 Cs2 O5 131.6(2) . 4_655
O4 Cs2 O5 73.2(3) . .
O4 Cs2 O5 131.6(2) 2_565 .
O4 Cs2 O5 89.7(2) 2_565 3_665
O4 Cs2 O5 89.7(2) 4_655 .
O4 Cs2 O5 73.2(3) 2_565 2_565
O4 Cs2 O5 131.6(2) 3_665 2_565
O4 Cs2 O5 68.4(3) . 3_665
O5 Cs2 O5 97.15(12) 3_665 4_655
O5 Cs2 O5 97.15(12) 4_655 .
O5 Cs2 O5 138.7(4) 3_665 .
O5 Cs2 O5 97.15(12) 3_665 2_565
O5 Cs2 O5 97.15(12) 2_565 .
O5 Cs2 O5 138.7(4) 4_655 2_565

loop_
_geom_bond_atom_site_label_1
_geom_bond_atom_site_label_2
_geom_bond_distance
_geom_bond_site_symmetry_2
U1 O1 1.762(9) .
U1 O2 1.759(10) .
U1 O3 2.401(8) 8_545
U1 O3 2.401(8) .
U1 O4 2.400(8) .
U1 O4 2.400(8) 8_545
U1 O6 2.334(11) 2_566
U1 Cs1 4.5175(10) .
U1 Cs1 4.8835(16) 2_666
U1 Cs1 4.9246(16) 2_665
U1 Cs2 4.5641(7) .
U1 Cs2 4.5641(7) 5
Se1 O3 1.630(7) 6_665
Se1 O3 1.630(7) .
Se1 O5 1.572(11) .
Se1 O6 1.637(11) .
Se1 Cs1 4.026(2) 2_665
Se1 Cs2 4.1838(11) 5_565
Se1 Cs2 4.1838(11) .
Se2 O4 1.524(8) .
Se2 O4 1.524(8) 2_566
Se2 O4 1.524(8) 3_665
Se2 O4 1.524(8) 4_656
Se2 Cs2 4.0739(10) 1_556
Se2 Cs2 4.0739(10) .
O1 Cs1 3.089(10) .
O1 Cs2 3.808(4) 5
O1 Cs2 3.808(4) .
O2 Cs1 3.139(11) 2_666
O3 Cs1 3.440(10) 2_665
O3 Cs2 3.372(11) .
O4 Cs2 3.388(9) .
O5 Cs1 3.209(10) 1_565
O5 Cs2 3.716(5) 5_565
O5 Cs2 3.716(5) .
O6 U1 2.334(11) 4_656
Cs1 Se1 4.026(2) 4_645
Cs1 S1 4.026(2) 4_645
Cs1 O1 3.089(10) 3_655
Cs1 O2 3.139(11) 4_646
Cs1 O2 3.139(11) 2_566
Cs1 O3 3.440(10) 2_565
Cs1 O3 3.440(10) 7_645
Cs1 O3 3.440(10) 4_645
Cs1 O3 3.440(10) 5_455
Cs1 O5 3.209(10) 3_665
Cs1 O5 3.209(10) 1_545
Cs2 O3 3.372(11) 2_565
Cs2 O3 3.372(11) 3_665
Cs2 O3 3.372(11) 4_655
Cs2 O4 3.388(9) 3_665
Cs2 O4 3.388(9) 4_655
Cs2 O4 3.388(9) 2_565
Cs2 O5 3.716(5) 3_665
Cs2 O5 3.716(5) 2_565
Cs2 O5 3.716(5) 4_655

loop_
_geom_torsion_atom_site_label_1
_geom_torsion_atom_site_label_2
_geom_torsion_atom_site_label_3
_geom_torsion_atom_site_label_4
_geom_torsion
_geom_torsion_site_symmetry_1
_geom_torsion_site_symmetry_2
_geom_torsion_site_symmetry_3
_geom_torsion_site_symmetry_4
O3 U1 O1 Cs1 142.7(3) 8_545 . . .
O3 U1 O1 Cs1 -142.7(3) . . . .
O3 U1 O1 Cs2 -32.4(3) . . . .
O3 U1 O1 Cs2 -107.0(4) 8_545 . . .
O3 U1 O1 Cs2 32.4(3) 8_545 . . 5
O3 U1 O1 Cs2 107.0(4) . . . 5
O3 Se1 O3 U1 99.0(7) 6_665 . . .
O3 Se1 O3 Cs1 -33.8(6) 6_665 . . 2_665
O3 Se1 O3 Cs2 -133.0(4) 6_665 . . .
O3 Se1 O5 Cs1 121.9(4) . . . 1_565
O3 Se1 O5 Cs1 -121.9(4) 6_665 . . 1_565
O3 Se1 O5 Cs2 -127.9(4) . . . 5_565
O3 Se1 O5 Cs2 127.9(4) 6_665 . . .
O3 Se1 O5 Cs2 -11.6(5) 6_665 . . 5_565
O3 Se1 O5 Cs2 11.6(5) . . . .
O3 Se1 O6 U1 122.9(5) 6_665 . . 4_656
O3 Se1 O6 U1 -122.9(5) . . . 4_656
O4 U1 O1 Cs1 70.7(3) 8_545 . . .
O4 U1 O1 Cs1 -70.7(3) . . . .
O4 U1 O1 Cs2 179.1(4) . . . 5
O4 U1 O1 Cs2 39.6(3) . . . .
O4 U1 O1 Cs2 -39.6(3) 8_545 . . 5
O4 U1 O1 Cs2 -179.1(4) 8_545 . . .
O4 Se2 O4 U1 20.2(12) 4_656 . . .
O4 Se2 O4 U1 -97.9(14) 2_566 . . .
O4 Se2 O4 U1 141.1(13) 3_665 . . .
O4 Se2 O4 Cs2 0.001(1) 3_665 . . .
O4 Se2 O4 Cs2 120.94(19) 2_566 . . .
O4 Se2 O4 Cs2 -120.93(19) 4_656 . . .
O5 Se1 O3 U1 -141.4(8) . . . .
O5 Se1 O3 Cs1 85.7(5) . . . 2_665
O5 Se1 O3 Cs2 -13.4(6) . . . .
O5 Se1 O6 U1 0.000(3) . . . 4_656
O6 U1 O1 Cs1 0.000(1) 2_566 . . .
O6 U1 O1 Cs2 110.3(2) 2_566 . . .
O6 U1 O1 Cs2 -110.3(2) 2_566 . . 5
O6 Se1 O3 U1 -17.4(10) . . . .
O6 Se1 O3 Cs1 -150.2(4) . . . 2_665
O6 Se1 O3 Cs2 110.6(4) . . . .
O6 Se1 O5 Cs1 0.000(3) . . . 1_565
O6 Se1 O5 Cs2 -110.2(2) . . . .
O6 Se1 O5 Cs2 110.2(2) . . . 5_565
Cs1 U1 O1 Cs1 180.000(1) 2_665 . . .
Cs1 U1 O1 Cs2 69.7(2) 2_665 . . 5
Cs1 U1 O1 Cs2 110.3(2) . . . .
Cs1 U1 O1 Cs2 -110.3(2) . . . 5
Cs1 U1 O1 Cs2 -69.7(2) 2_665 . . .
Cs1 Se1 O3 U1 132.8(10) 2_665 . . .
Cs1 Se1 O3 Cs2 -99.2(3) 2_665 . . .
Cs1 Se1 O5 Cs1 180.000(2) 2_665 . . 1_565
Cs1 Se1 O5 Cs2 -69.8(2) 2_665 . . 5_565
Cs1 Se1 O5 Cs2 69.8(2) 2_665 . . .
Cs1 Se1 O6 U1 180.000(2) 2_665 . . 4_656
Cs2 U1 O1 Cs1 110.3(2) 5 . . .
Cs2 U1 O1 Cs1 -110.3(2) . . . .
Cs2 U1 O1 Cs2 139.5(4) . . . 5
Cs2 U1 O1 Cs2 -139.5(4) 5 . . .
Cs2 Se1 O3 U1 148.1(4) 5_565 . . .
Cs2 Se1 O3 U1 -128.0(10) . . . .
Cs2 Se1 O3 Cs1 15.2(6) 5_565 . . 2_665
Cs2 Se1 O3 Cs1 99.2(3) . . . 2_665
Cs2 Se1 O3 Cs2 -83.9(5) 5_565 . . .
Cs2 Se1 O5 Cs1 110.2(2) . . . 1_565
Cs2 Se1 O5 Cs1 -110.2(2) 5_565 . . 1_565
Cs2 Se1 O5 Cs2 -139.5(4) . . . 5_565
Cs2 Se1 O5 Cs2 139.5(4) 5_565 . . .
Cs2 Se1 O6 U1 69.15(19) 5_565 . . 4_656
Cs2 Se1 O6 U1 -69.15(19) . . . 4_656
Cs2 Se2 O4 U1 -38.9(13) 1_556 . . .
Cs2 Se2 O4 U1 141.1(13) . . . .
Cs2 Se2 O4 Cs2 180.000(0) 1_556 . . .
